data_4117998
loop_
_publ_author_name
'Dawei Wang'
'Rong Cai'
'Sripadh Sharma'
'James Jirak'
'Sravan K. Thummanapelli'
'Novruz G. Akhmedov'
'Hui Zhang'
'Xingbo Liu'
'Jeffrey L. Petersen'
'Xiaodong Shi'

_publ_section_title
;
 "Silver Effect" in Gold(I) Catalysis: An Overlooked Important Factor
;
_journal_name_full 'Journal of the American Chemical Society'
_journal_page_first 9012
_journal_page_last 9019
_journal_paper_doi 10.1021/ja303862z
_journal_volume 134
_journal_year 2012
_chemical_formula_sum 'C34 H41 Au F3 N5 O3 S'
_chemical_formula_weight 853.74
_chemical_name_systematic
; 
 ? 
;
_space_group_IT_number 14
_symmetry_cell_setting monoclinic
_symmetry_space_group_name_Hall '-P 2ybc'
_symmetry_space_group_name_H-M 'P 1 21/c 1'
_atom_sites_solution_hydrogens geom
_atom_sites_solution_primary direct
_atom_sites_solution_secondary difmap
_audit_creation_method SHELXL-97
_cell_angle_alpha 90.00
_cell_angle_beta 101.316(1)
_cell_angle_gamma 90.00
_cell_formula_units_Z 4
_cell_length_a 13.7289(11)
_cell_length_b 16.3711(13)
_cell_length_c 16.7915(13)
_cell_measurement_reflns_used 8761
_cell_measurement_temperature 293(2)
_cell_measurement_theta_max 27.51
_cell_measurement_theta_min 2.49
_cell_volume 3700.6(5)
_computing_structure_refinement 'SHELXL-97 (Sheldrick, 1997)'
_computing_structure_solution 'SHELXS-97 (Sheldrick, 1990)'
_diffrn_ambient_temperature 293(2)
_diffrn_measured_fraction_theta_full 0.969
_diffrn_measured_fraction_theta_max 0.969
_diffrn_radiation_monochromator graphite
_diffrn_radiation_source 'fine-focus sealed tube'
_diffrn_radiation_type MoK\a
_diffrn_radiation_wavelength 0.71073
_diffrn_reflns_av_R_equivalents 0.0372
_diffrn_reflns_av_sigmaI/netI 0.0593
_diffrn_reflns_limit_h_max 17
_diffrn_reflns_limit_h_min -17
_diffrn_reflns_limit_k_max 21
_diffrn_reflns_limit_k_min -21
_diffrn_reflns_limit_l_max 21
_diffrn_reflns_limit_l_min -18
_diffrn_reflns_number 24010
_diffrn_reflns_theta_full 27.51
_diffrn_reflns_theta_max 27.51
_diffrn_reflns_theta_min 1.75
_diffrn_standards_decay_% none
_exptl_absorpt_coefficient_mu 4.086
_exptl_absorpt_correction_T_max 0.495
_exptl_absorpt_correction_T_min 0.216
_exptl_absorpt_correction_type semi-empirical
_exptl_absorpt_process_details SADABS
_exptl_crystal_colour colorless
_exptl_crystal_density_diffrn 1.532
_exptl_crystal_F_000 1704
_exptl_crystal_size_max 0.54
_exptl_crystal_size_mid 0.32
_exptl_crystal_size_min 0.20
_refine_diff_density_max 0.961
_refine_diff_density_min -0.606
_refine_diff_density_rms 0.123
_refine_ls_extinction_method none
_refine_ls_goodness_of_fit_ref 1.062
_refine_ls_hydrogen_treatment riding
_refine_ls_matrix_type full
_refine_ls_number_parameters 432
_refine_ls_number_reflns 8244
_refine_ls_number_restraints 3
_refine_ls_restrained_S_all 1.063
_refine_ls_R_factor_all 0.0486
_refine_ls_R_factor_gt 0.0418
_refine_ls_shift/su_max 0.003
_refine_ls_shift/su_mean 0.000
_refine_ls_structure_factor_coef Fsqd
_refine_ls_weighting_details 'calc w=1/[\s^2^(Fo^2^)+(0.0675P)^2^+1.0825P] where P=(Fo^2^+2Fc^2^)/3'
_refine_ls_weighting_scheme calc
_refine_ls_wR_factor_gt 0.1128
_refine_ls_wR_factor_ref 0.1205
_reflns_number_gt 7035
_reflns_number_total 8244
_reflns_threshold_expression >2sigma(I)
_cod_data_source_file ja303862z_si_002.cif
_cod_data_source_block xs27ccd
_cod_database_code 4117998

loop_
_symmetry_equiv_pos_as_xyz
'x, y, z'
'-x, y+1/2, -z+1/2'
'-x, -y, -z'
'x, -y-1/2, z-1/2'

loop_
_atom_site_label
_atom_site_type_symbol
_atom_site_fract_x
_atom_site_fract_y
_atom_site_fract_z
_atom_site_U_iso_or_equiv
_atom_site_adp_type
_atom_site_occupancy
_atom_site_symmetry_multiplicity
_atom_site_calc_flag
_atom_site_refinement_flags
Au1 Au 0.402998(11) 0.336123(9) 0.847014(8) 0.05261(8) Uani 1 1 d .
S1 S 0.84281(11) 0.12384(11) 0.11304(7) 0.0823(4) Uani 1 1 d .
F1 F 0.8326(7) -0.0083(3) 0.0228(4) 0.193(3) Uani 1 1 d D
F2 F 0.9609(7) 0.0545(6) 0.0385(5) 0.226(4) Uani 1 1 d D
F3 F 0.8202(7) 0.0988(4) -0.0392(3) 0.206(4) Uani 1 1 d D
O1 O 0.8943(6) 0.1957(4) 0.1010(4) 0.143(2) Uani 1 1 d .
O2 O 0.7416(5) 0.1412(6) 0.1020(4) 0.189(4) Uani 1 1 d .
O3 O 0.8826(3) 0.0753(4) 0.1815(2) 0.1112(17) Uani 1 1 d .
N1 N 0.1819(3) 0.3617(2) 0.78832(18) 0.0505(7) Uani 1 1 d .
N2 N 0.2691(2) 0.42408(19) 0.71648(17) 0.0484(7) Uani 1 1 d .
N3 N 0.5423(3) 0.3043(3) 0.9048(2) 0.0621(8) Uani 1 1 d .
N4 N 0.5635(3) 0.2549(3) 0.9673(2) 0.0741(11) Uani 1 1 d .
N5 N 0.6613(3) 0.2487(3) 0.9851(2) 0.0781(12) Uani 1 1 d .
H5 H 0.6931 0.2198 1.0245 0.094 Uiso 1 1 calc R
C1 C 0.2756(3) 0.3748(2) 0.78181(19) 0.0458(7) Uani 1 1 d .
C2 C 0.1720(3) 0.4418(3) 0.6846(2) 0.0590(10) Uani 1 1 d .
H2 H 0.1487 0.4750 0.6400 0.071 Uiso 1 1 calc R
C3 C 0.1171(3) 0.4026(3) 0.7295(2) 0.0631(10) Uani 1 1 d .
H3 H 0.0482 0.4029 0.7223 0.076 Uiso 1 1 calc R
C4 C 0.3539(3) 0.4591(3) 0.6904(2) 0.0599(10) Uani 1 1 d .
C5 C 0.3946(4) 0.4184(4) 0.6310(3) 0.0740(13) Uani 1 1 d .
C6 C 0.4774(5) 0.4559(6) 0.6103(4) 0.113(3) Uani 1 1 d .
H6 H 0.5066 0.4318 0.5706 0.136 Uiso 1 1 calc R
C7 C 0.5166(7) 0.5254(7) 0.6453(5) 0.132(3) Uani 1 1 d .
H7 H 0.5731 0.5472 0.6307 0.158 Uiso 1 1 calc R
C8 C 0.4748(6) 0.5641(5) 0.7018(5) 0.121(3) Uani 1 1 d .
H8 H 0.5022 0.6129 0.7243 0.145 Uiso 1 1 calc R
C9 C 0.3919(5) 0.5322(4) 0.7266(3) 0.0832(15) Uani 1 1 d .
C10 C 0.3524(6) 0.3402(4) 0.5932(4) 0.0873(19) Uani 1 1 d .
H10 H 0.2855 0.3341 0.6046 0.105 Uiso 1 1 calc R
C11 C 0.4141(8) 0.2687(5) 0.6318(4) 0.131(3) Uani 1 1 d .
H11A H 0.4832 0.2805 0.6351 0.196 Uiso 1 1 calc R
H11B H 0.3965 0.2207 0.5993 0.196 Uiso 1 1 calc R
H11C H 0.4015 0.2595 0.6853 0.196 Uiso 1 1 calc R
C12 C 0.3438(7) 0.3373(5) 0.5015(4) 0.114(3) Uani 1 1 d .
H12A H 0.3972 0.3679 0.4867 0.171 Uiso 1 1 calc R
H12B H 0.2814 0.3606 0.4755 0.171 Uiso 1 1 calc R
H12C H 0.3472 0.2816 0.4844 0.171 Uiso 1 1 calc R
C13 C 0.3451(6) 0.5748(4) 0.7899(4) 0.0987(19) Uani 1 1 d .
H13 H 0.2861 0.5433 0.7956 0.118 Uiso 1 1 calc R
C14 C 0.4156(8) 0.5750(5) 0.8732(5) 0.144(4) Uani 1 1 d .
H14A H 0.4284 0.5199 0.8916 0.215 Uiso 1 1 calc R
H14B H 0.3854 0.6045 0.9115 0.215 Uiso 1 1 calc R
H14C H 0.4769 0.6009 0.8685 0.215 Uiso 1 1 calc R
C15 C 0.3110(12) 0.6622(4) 0.7669(9) 0.171(6) Uani 1 1 d .
H15A H 0.3637 0.6915 0.7495 0.257 Uiso 1 1 calc R
H15B H 0.2942 0.6890 0.8132 0.257 Uiso 1 1 calc R
H15C H 0.2538 0.6609 0.7236 0.257 Uiso 1 1 calc R
C16 C 0.1504(3) 0.3146(3) 0.8526(3) 0.0603(10) Uani 1 1 d .
C17 C 0.1142(4) 0.2366(4) 0.8352(3) 0.0846(17) Uani 1 1 d .
C18 C 0.0818(5) 0.1960(6) 0.8980(5) 0.112(3) Uani 1 1 d .
H18 H 0.0581 0.1429 0.8898 0.135 Uiso 1 1 calc R
C19 C 0.0842(6) 0.2322(7) 0.9702(6) 0.133(4) Uani 1 1 d .
H19 H 0.0613 0.2034 1.0107 0.160 Uiso 1 1 calc R
C20 C 0.1187(6) 0.3086(6) 0.9857(4) 0.109(3) Uani 1 1 d .
H20 H 0.1177 0.3318 1.0361 0.131 Uiso 1 1 calc R
C21 C 0.1565(5) 0.3546(4) 0.9273(3) 0.0789(15) Uani 1 1 d .
C22 C 0.1174(7) 0.1944(4) 0.7557(4) 0.116(3) Uani 1 1 d .
H22 H 0.1206 0.2374 0.7157 0.140 Uiso 1 1 calc R
C23 C 0.2109(10) 0.1445(6) 0.7628(6) 0.144(4) Uani 1 1 d .
H23A H 0.2677 0.1788 0.7808 0.217 Uiso 1 1 calc R
H23B H 0.2144 0.1216 0.7108 0.217 Uiso 1 1 calc R
H23C H 0.2103 0.1012 0.8013 0.217 Uiso 1 1 calc R
C24 C 0.0256(10) 0.1437(7) 0.7229(8) 0.178(6) Uani 1 1 d .
H24A H 0.0255 0.1288 0.6676 0.267 Uiso 1 1 calc R
H24B H -0.0329 0.1751 0.7252 0.267 Uiso 1 1 calc R
H24C H 0.0261 0.0952 0.7551 0.267 Uiso 1 1 calc R
C25 C 0.1926(6) 0.4393(4) 0.9424(3) 0.097(2) Uani 1 1 d .
H25 H 0.2228 0.4550 0.8965 0.116 Uiso 1 1 calc R
C26 C 0.2731(10) 0.4473(7) 1.0191(5) 0.163(4) Uani 1 1 d .
H26A H 0.2476 0.4288 1.0652 0.244 Uiso 1 1 calc R
H26B H 0.2928 0.5035 1.0267 0.244 Uiso 1 1 calc R
H26C H 0.3295 0.4148 1.0134 0.244 Uiso 1 1 calc R
C27 C 0.1117(10) 0.4996(7) 0.9461(9) 0.187(5) Uani 1 1 d .
H27A H 0.0830 0.5175 0.8921 0.280 Uiso 1 1 calc R
H27B H 0.1387 0.5457 0.9783 0.280 Uiso 1 1 calc R
H27C H 0.0613 0.4742 0.9701 0.280 Uiso 1 1 calc R
C28 C 0.6269(4) 0.3288(3) 0.8814(3) 0.0604(11) Uani 1 1 d .
C29 C 0.6431(4) 0.3804(4) 0.8183(3) 0.0752(13) Uani 1 1 d .
H29 H 0.5912 0.4064 0.7836 0.090 Uiso 1 1 calc R
C30 C 0.7386(5) 0.3897(4) 0.8113(4) 0.0863(16) Uani 1 1 d .
H30 H 0.7526 0.4224 0.7697 0.104 Uiso 1 1 calc R
C31 C 0.8170(5) 0.3525(4) 0.8636(4) 0.0918(18) Uani 1 1 d .
H31 H 0.8812 0.3611 0.8554 0.110 Uiso 1 1 calc R
C32 C 0.8038(4) 0.3038(4) 0.9266(3) 0.0787(13) Uani 1 1 d .
H32 H 0.8566 0.2796 0.9619 0.094 Uiso 1 1 calc R
C33 C 0.7060(3) 0.2931(3) 0.9340(3) 0.0646(10) Uani 1 1 d .
C34 C 0.8593(9) 0.0658(5) 0.0323(6) 0.139(3) Uani 1 1 d D

loop_
_atom_site_aniso_label
_atom_site_aniso_U_11
_atom_site_aniso_U_22
_atom_site_aniso_U_33
_atom_site_aniso_U_23
_atom_site_aniso_U_13
_atom_site_aniso_U_12
Au1 0.03939(12) 0.06476(13) 0.05212(11) 0.01095(5) 0.00521(7) 0.00444(5)
S1 0.0611(8) 0.1213(12) 0.0631(6) 0.0173(7) 0.0084(5) 0.0169(7)
F1 0.295(11) 0.106(4) 0.173(5) -0.011(3) 0.035(6) -0.050(5)
F2 0.195(8) 0.282(10) 0.219(7) -0.039(7) 0.087(6) 0.071(7)
F3 0.388(12) 0.138(5) 0.076(2) -0.018(3) 0.007(4) 0.019(5)
O1 0.192(7) 0.110(4) 0.120(4) -0.002(3) 0.012(4) -0.038(4)
O2 0.104(5) 0.353(10) 0.121(4) 0.120(5) 0.048(4) 0.121(6)
O3 0.059(2) 0.187(5) 0.087(2) 0.055(3) 0.0140(19) 0.031(3)
N1 0.0425(18) 0.0599(17) 0.0480(14) 0.0119(14) 0.0065(13) 0.0015(15)
N2 0.0449(18) 0.0519(16) 0.0474(13) 0.0099(12) 0.0066(12) 0.0014(13)
N3 0.0419(19) 0.081(2) 0.0625(18) 0.0142(18) 0.0081(15) 0.0096(17)
N4 0.043(2) 0.107(3) 0.072(2) 0.032(2) 0.0095(17) 0.0140(19)
N5 0.045(2) 0.115(3) 0.072(2) 0.025(2) 0.0080(17) 0.018(2)
C1 0.0423(19) 0.0483(19) 0.0453(15) 0.0040(14) 0.0047(14) -0.0006(14)
C2 0.051(2) 0.071(3) 0.0526(18) 0.0174(17) 0.0032(17) 0.0059(19)
C3 0.039(2) 0.085(3) 0.061(2) 0.017(2) 0.0006(17) 0.0059(19)
C4 0.049(2) 0.074(3) 0.0570(19) 0.0188(19) 0.0123(17) -0.0048(19)
C5 0.058(3) 0.105(4) 0.062(2) 0.023(2) 0.021(2) 0.010(3)
C6 0.075(4) 0.182(8) 0.090(4) 0.041(5) 0.034(3) -0.016(5)
C7 0.095(6) 0.180(9) 0.123(6) 0.054(6) 0.026(5) -0.053(6)
C8 0.112(6) 0.125(6) 0.122(5) 0.033(4) 0.016(5) -0.061(5)
C9 0.083(4) 0.075(3) 0.088(3) 0.018(3) 0.009(3) -0.023(3)
C10 0.080(4) 0.117(5) 0.072(3) -0.010(3) 0.033(3) 0.017(3)
C11 0.191(10) 0.116(6) 0.090(4) 0.004(4) 0.037(5) 0.037(6)
C12 0.096(6) 0.174(9) 0.073(3) -0.009(3) 0.020(4) 0.037(4)
C13 0.126(6) 0.064(3) 0.101(4) -0.007(3) 0.009(4) -0.019(3)
C14 0.211(12) 0.097(5) 0.114(5) -0.018(5) 0.009(6) -0.029(6)
C15 0.227(16) 0.083(6) 0.182(11) 0.000(5) -0.013(11) 0.014(6)
C16 0.041(2) 0.079(3) 0.063(2) 0.021(2) 0.0157(18) -0.005(2)
C17 0.064(3) 0.102(4) 0.081(3) 0.037(3) -0.003(2) -0.023(3)
C18 0.082(5) 0.130(6) 0.118(5) 0.064(5) 0.002(4) -0.037(4)
C19 0.082(5) 0.193(10) 0.135(7) 0.099(7) 0.049(5) 0.013(5)
C20 0.100(5) 0.153(7) 0.089(4) 0.046(4) 0.053(4) 0.026(5)
C21 0.071(4) 0.103(4) 0.069(3) 0.020(3) 0.029(3) 0.014(3)
C22 0.162(8) 0.076(4) 0.091(4) 0.018(3) -0.026(4) -0.050(5)
C23 0.196(12) 0.133(7) 0.104(5) -0.023(5) 0.030(7) -0.028(8)
C24 0.179(12) 0.133(7) 0.181(10) -0.002(7) -0.064(9) -0.055(8)
C25 0.125(6) 0.101(4) 0.071(3) -0.005(3) 0.035(3) 0.032(4)
C26 0.222(13) 0.143(8) 0.105(5) -0.015(5) -0.012(7) 0.005(8)
C27 0.155(11) 0.133(9) 0.259(15) -0.023(9) 0.010(11) 0.045(7)
C28 0.053(3) 0.075(3) 0.055(2) 0.0035(17) 0.016(2) 0.0042(18)
C29 0.077(4) 0.087(4) 0.066(2) 0.011(2) 0.023(2) 0.000(3)
C30 0.085(4) 0.093(4) 0.090(3) 0.006(3) 0.041(3) -0.003(3)
C31 0.062(4) 0.111(4) 0.113(4) -0.007(4) 0.041(4) -0.008(3)
C32 0.049(3) 0.094(4) 0.095(3) -0.003(3) 0.020(2) 0.004(3)
C33 0.048(2) 0.080(3) 0.064(2) 0.002(2) 0.0080(19) 0.008(2)
C34 0.177(11) 0.094(6) 0.136(7) 0.013(5) 0.009(7) 0.001(6)

loop_
_atom_type_symbol
_atom_type_description
_atom_type_scat_dispersion_real
_atom_type_scat_dispersion_imag
_atom_type_scat_source
C C 0.0033 0.0016 'International Tables Vol C Tables 4.2.6.8 and 6.1.1.4'
H H 0.0000 0.0000 'International Tables Vol C Tables 4.2.6.8 and 6.1.1.4'
N N 0.0061 0.0033 'International Tables Vol C Tables 4.2.6.8 and 6.1.1.4'
O O 0.0106 0.0060 'International Tables Vol C Tables 4.2.6.8 and 6.1.1.4'
F F 0.0171 0.0103 'International Tables Vol C Tables 4.2.6.8 and 6.1.1.4'
S S 0.1246 0.1234 'International Tables Vol C Tables 4.2.6.8 and 6.1.1.4'
Au Au -2.0133 8.8022 'International Tables Vol C Tables 4.2.6.8 and 6.1.1.4'

loop_
_geom_angle_atom_site_label_1
_geom_angle_atom_site_label_2
_geom_angle_atom_site_label_3
_geom_angle
C1 Au1 N3 173.01(14)
O2 S1 O1 109.0(5)
O2 S1 O3 116.0(3)
O1 S1 O3 117.5(4)
O2 S1 C34 106.9(5)
O1 S1 C34 101.7(4)
O3 S1 C34 104.1(4)
C1 N1 C3 111.4(3)
C1 N1 C16 125.3(3)
C3 N1 C16 123.2(4)
C1 N2 C2 110.4(3)
C1 N2 C4 123.8(3)
C2 N2 C4 125.5(3)
N4 N3 C28 110.2(4)
N4 N3 Au1 125.4(3)
C28 N3 Au1 124.4(3)
N3 N4 N5 106.5(4)
N4 N5 C33 112.4(4)
N1 C1 N2 104.6(3)
N1 C1 Au1 131.9(3)
N2 C1 Au1 123.5(3)
C3 C2 N2 107.0(3)
C2 C3 N1 106.5(4)
C9 C4 C5 123.3(5)
C9 C4 N2 117.7(4)
C5 C4 N2 119.0(4)
C6 C5 C4 115.2(6)
C6 C5 C10 122.6(6)
C4 C5 C10 122.2(5)
C7 C6 C5 122.7(7)
C6 C7 C8 120.9(7)
C7 C8 C9 121.1(7)
C8 C9 C4 116.8(6)
C8 C9 C13 121.5(6)
C4 C9 C13 121.7(5)
C5 C10 C11 110.1(7)
C5 C10 C12 113.7(5)
C11 C10 C12 109.6(5)
C9 C13 C15 113.7(7)
C9 C13 C14 111.2(7)
C15 C13 C14 109.5(7)
C17 C16 C21 125.3(4)
C17 C16 N1 118.6(4)
C21 C16 N1 116.1(5)
C16 C17 C18 115.8(7)
C16 C17 C22 122.6(5)
C18 C17 C22 121.4(7)
C19 C18 C17 121.3(8)
C18 C19 C20 121.9(6)
C19 C20 C21 121.6(8)
C16 C21 C20 113.9(7)
C16 C21 C25 123.5(4)
C20 C21 C25 122.4(6)
C23 C22 C17 110.5(6)
C23 C22 C24 111.4(9)
C17 C22 C24 113.8(9)
C21 C25 C27 113.6(8)
C21 C25 C26 112.9(6)
C27 C25 C26 109.2(8)
N3 C28 C33 107.4(4)
N3 C28 C29 131.7(5)
C33 C28 C29 120.9(5)
C30 C29 C28 115.7(5)
C29 C30 C31 122.7(5)
C32 C31 C30 122.8(6)
C31 C32 C33 115.0(5)
N5 C33 C32 133.6(5)
N5 C33 C28 103.5(4)
C32 C33 C28 122.8(5)
F1 C34 F3 102.7(8)
F1 C34 F2 98.2(9)
F3 C34 F2 110.1(10)
F1 C34 S1 123.5(8)
F3 C34 S1 113.4(7)
F2 C34 S1 107.6(7)

loop_
_geom_bond_atom_site_label_1
_geom_bond_atom_site_label_2
_geom_bond_distance
Au1 C1 1.977(4)
Au1 N3 2.035(4)
S1 O2 1.395(6)
S1 O1 1.408(7)
S1 O3 1.416(4)
S1 C34 1.707(10)
F1 C34 1.269(9)
F2 C34 1.390(11)
F3 C34 1.329(9)
N1 C1 1.330(5)
N1 C3 1.367(5)
N1 C16 1.460(5)
N2 C1 1.351(4)
N2 C2 1.367(5)
N2 C4 1.440(5)
N3 N4 1.312(5)
N3 C28 1.358(6)
N4 N5 1.321(5)
N5 C33 1.359(6)
C2 C3 1.332(6)
C4 C9 1.396(8)
C4 C5 1.405(7)
C5 C6 1.394(8)
C5 C10 1.495(9)
C6 C7 1.344(12)
C7 C8 1.358(13)
C8 C9 1.388(9)
C9 C13 1.516(9)
C10 C11 1.513(10)
C10 C12 1.521(8)
C13 C15 1.532(10)
C13 C14 1.537(10)
C16 C17 1.381(8)
C16 C21 1.402(8)
C17 C18 1.390(8)
C17 C22 1.511(10)
C18 C19 1.344(14)
C19 C20 1.345(14)
C20 C21 1.414(8)
C21 C25 1.477(10)
C22 C23 1.508(15)
C22 C24 1.520(12)
C25 C27 1.496(12)
C25 C26 1.529(11)
C28 C33 1.387(7)
C28 C29 1.406(6)
C29 C30 1.348(8)
C30 C31 1.390(9)
C31 C32 1.364(9)
C32 C33 1.384(7)
